data_7229789
loop_
_publ_author_name
'Dhingra, Shallu'
'Barman, Dibya Jyoti'
'Yadav, Hare Ram'
'Eyyathiyil, Jusaina'
'Bhowmik, Prasanta'
'Kaur, Parmeet'
'Adhikari, Debashis'
'Roy Choudhury, Angshuman'

_publ_section_title
;
 Structural and computational understanding of weak interactions in
 &#x201C;bridge-flipped&#x201D; isomeric
 tetrafluoro-bis-benzylideneanilines
;
_journal_issue 6
_journal_name_full CrystEngComm
_journal_page_first 716
_journal_paper_doi 10.1039/C7CE01872J
_journal_volume 20
_journal_year 2018
_chemical_formula_moiety 'C20 H14 F2 N2'
_chemical_formula_sum 'C20 H14 F2 N2'
_chemical_formula_weight 320.33
_space_group_crystal_system monoclinic
_space_group_IT_number 14
_space_group_name_Hall '-P 2yn'
_space_group_name_H-M_alt 'P 1 21/n 1'
_symmetry_space_group_name_Hall '-P 2yn'
_symmetry_space_group_name_H-M 'P 1 21/n 1'
_atom_sites_solution_hydrogens geom
_atom_sites_solution_primary direct
_audit_creation_date 2017-07-04
_audit_creation_method
;
Olex2 1.2
(compiled 2017.03.28 svn.r3405 for OlexSys, GUI svn.r5337)
;
_audit_update_record
;
2017-07-17 deposited with the CCDC.
2017-12-26 downloaded from the CCDC.
;
_cell_angle_alpha 90
_cell_angle_beta 93.987(16)
_cell_angle_gamma 90
_cell_formula_units_Z 2
_cell_length_a 9.445(3)
_cell_length_b 3.9293(14)
_cell_length_c 20.333(8)
_cell_measurement_reflns_used 1752
_cell_measurement_temperature 100.0
_cell_measurement_theta_max 27.4
_cell_measurement_theta_min 2.0
_cell_volume 752.8(5)
_computing_cell_refinement
;
CrystalClear-SM Expert 2.0 r15 (Rigaku, 2011)
;
_computing_data_collection
;
CrystalClear-SM Expert 2.0 r15 (Rigaku, 2011)
;
_computing_data_reduction
;
CrystalClear-SM Expert 2.0 r15 (Rigaku, 2011)
;
_computing_molecular_graphics 'Olex2 (Dolomanov et al., 2009)'
_computing_publication_material 'Olex2 (Dolomanov et al., 2009)'
_computing_structure_refinement 'XL (Sheldrick, 2008)'
_computing_structure_solution 'ShelXT (Sheldrick, 2015)'
_diffrn_ambient_temperature 100.0
_diffrn_detector CCD
_diffrn_detector_area_resol_mean 13.6612
_diffrn_measured_fraction_theta_full 0.966
_diffrn_measured_fraction_theta_max 0.959
_diffrn_measurement_details
;
scan:
    Number of images: 629
               Slice: -69.0000 - 119.7000
         Image width: 0.3000
            Exp time: 10.0000
       Rotation axis: Omega
               Omega: 0.0000
                 Chi: 54.0000
                 Phi: 240.0000
                 XTD: 49.8600
              2theta: 29.8900
scan:
    Number of images: 583
               Slice: -69.0000 - 105.9000
         Image width: 0.3000
            Exp time: 10.0000
       Rotation axis: Omega
               Omega: 0.0000
                 Chi: 54.0000
                 Phi: 120.0000
                 XTD: 49.8600
              2theta: 29.8900
scan:
    Number of images: 434
               Slice: -37.0000 - 93.2000
         Image width: 0.3000
            Exp time: 10.0000
       Rotation axis: Omega
               Omega: 0.0000
                 Chi: 54.0000
                 Phi: 0.0000
                 XTD: 49.8600
              2theta: 29.8900
;
_diffrn_measurement_device
;
XtaLABmini: Fixed Chi 2 circle
;
_diffrn_measurement_device_type 'XtaLAB Mini (ROW)'
_diffrn_measurement_method 'profile data from \w-scans'
_diffrn_measurement_specimen_support 'Cryo loop'
_diffrn_orient_matrix_type d*Trek
_diffrn_orient_matrix_UB_11 -0.086619
_diffrn_orient_matrix_UB_12 -0.002890
_diffrn_orient_matrix_UB_13 -0.061265
_diffrn_orient_matrix_UB_21 -0.127666
_diffrn_orient_matrix_UB_22 0.134699
_diffrn_orient_matrix_UB_23 0.174146
_diffrn_orient_matrix_UB_31 0.011312
_diffrn_orient_matrix_UB_32 0.041614
_diffrn_orient_matrix_UB_33 -0.023895
_diffrn_radiation_monochromator 'Graphite Monochromator'
_diffrn_radiation_type MoK\a
_diffrn_radiation_wavelength 0.71075
_diffrn_reflns_av_R_equivalents 0.0765
_diffrn_reflns_av_unetI/netI 0.0904
_diffrn_reflns_Laue_measured_fraction_full 0.966
_diffrn_reflns_Laue_measured_fraction_max 0.959
_diffrn_reflns_limit_h_max 12
_diffrn_reflns_limit_h_min -11
_diffrn_reflns_limit_k_max 5
_diffrn_reflns_limit_k_min -5
_diffrn_reflns_limit_l_max 26
_diffrn_reflns_limit_l_min -26
_diffrn_reflns_number 4755
_diffrn_reflns_point_group_measured_fraction_full 0.966
_diffrn_reflns_point_group_measured_fraction_max 0.959
_diffrn_reflns_theta_full 25.000
_diffrn_reflns_theta_max 27.506
_diffrn_reflns_theta_min 3.585
_diffrn_source 'Sealed Tube'
_diffrn_source_current 12.0
_diffrn_source_power 0.6
_diffrn_source_voltage 50.0
_exptl_absorpt_coefficient_mu 0.101
_exptl_absorpt_correction_T_max 1.000
_exptl_absorpt_correction_T_min 0.780
_exptl_absorpt_correction_type multi-scan
_exptl_absorpt_process_details 'Blessings, 1995'
_exptl_crystal_colour 'clear light yellow'
_exptl_crystal_colour_lustre clear
_exptl_crystal_colour_modifier light
_exptl_crystal_colour_primary yellow
_exptl_crystal_density_diffrn 1.413
_exptl_crystal_description block
_exptl_crystal_F_000 332
_exptl_crystal_size_max 0.2
_exptl_crystal_size_mid 0.2
_exptl_crystal_size_min 0.2
_refine_diff_density_max 0.490
_refine_diff_density_min -0.391
_refine_diff_density_rms 0.100
_refine_ls_extinction_method none
_refine_ls_goodness_of_fit_ref 1.066
_refine_ls_hydrogen_treatment constr
_refine_ls_matrix_type full
_refine_ls_number_parameters 109
_refine_ls_number_reflns 1651
_refine_ls_number_restraints 0
_refine_ls_restrained_S_all 1.066
_refine_ls_R_factor_all 0.1231
_refine_ls_R_factor_gt 0.0860
_refine_ls_shift/su_max 0.000
_refine_ls_shift/su_mean 0.000
_refine_ls_structure_factor_coef Fsqd
_refine_ls_weighting_details 'w=1/[\s^2^(Fo^2^)+(0.1287P)^2^+0.1091P] where P=(Fo^2^+2Fc^2^)/3'
_refine_ls_weighting_scheme calc
_refine_ls_wR_factor_gt 0.2242
_refine_ls_wR_factor_ref 0.2483
_reflns_Friedel_coverage 0.000
_reflns_number_gt 1042
_reflns_number_total 1651
_reflns_threshold_expression 'I > 2\s(I)'
_cod_data_source_file c7ce01872j2.cif
_cod_data_source_block 3
_cod_depositor_comments 'Adding full bibliography for 7229788--7229798.cif.'
_cod_original_cell_volume 752.7(5)
_cod_database_code 7229789
_shelx_shelxl_version_number 2014/7
_shelx_space_group_comment
;
The symmetry employed for this shelxl refinement is uniquely defined
by the following loop, which should always be used as a source of
symmetry information in preference to the above space-group names.
They are only intended as comments.
;
_olex2_refinement_description
;
1. Fixed Uiso
 At 1.2 times of:
  All C(H) groups
2.a Aromatic/amide H refined with riding coordinates:
 C9(H9), C1(H1), C6(H6), C5(H5), C3(H3), C7(H7), C10(H10)
;
_olex2_exptl_crystal_mounting_method 'Cryo loop'
_olex2_submission_special_instructions 'No special instructions were received'

loop_
_space_group_symop_operation_xyz
'x, y, z'
'-x+1/2, y+1/2, -z+1/2'
'-x, -y, -z'
'x-1/2, -y-1/2, z-1/2'

loop_
_atom_site_label
_atom_site_type_symbol
_atom_site_fract_x
_atom_site_fract_y
_atom_site_fract_z
_atom_site_U_iso_or_equiv
_atom_site_adp_type
_atom_site_occupancy
_atom_site_site_symmetry_order
_atom_site_calc_flag
_atom_site_refinement_flags_posn
F1 F 0.4570(2) 0.7932(5) 0.20129(10) 0.0350(7) Uani 1 1 d .
N1 N 0.3348(3) 0.7411(7) 0.42622(13) 0.0224(7) Uani 1 1 d .
C9 C 0.1453(3) 0.4481(8) 0.51566(16) 0.0211(7) Uani 1 1 d .
H9 H 0.2436 0.4115 0.5263 0.025 Uiso 1 1 calc R
C8 C 0.1002(3) 0.6212(8) 0.45824(16) 0.0200(7) Uani 1 1 d .
C1 C 0.2005(3) 0.7534(8) 0.41293(16) 0.0211(8) Uani 1 1 d .
H1 H 0.1649 0.8514 0.3724 0.025 Uiso 1 1 calc R
C6 C 0.6375(4) 1.1324(9) 0.34985(17) 0.0254(8) Uani 1 1 d .
H6 H 0.7210 1.2566 0.3630 0.030 Uiso 1 1 calc R
C2 C 0.4218(3) 0.8519(8) 0.37691(16) 0.0209(8) Uani 1 1 d .
C5 C 0.6075(3) 1.0553(9) 0.28295(17) 0.0248(8) Uani 1 1 d .
H5 H 0.6694 1.1243 0.2506 0.030 Uiso 1 1 calc R
C3 C 0.3918(3) 0.7714(8) 0.31048(17) 0.0231(8) Uani 1 1 d .
H3 H 0.3088 0.6474 0.2965 0.028 Uiso 1 1 calc R
C7 C 0.5476(3) 1.0307(8) 0.39681(17) 0.0236(8) Uani 1 1 d .
H7 H 0.5700 1.0803 0.4421 0.028 Uiso 1 1 calc R
C10 C 0.0459(4) 0.3288(8) 0.55745(17) 0.0223(8) Uani 1 1 d .
H10 H 0.0768 0.2128 0.5969 0.027 Uiso 1 1 calc R
C4 C 0.4855(4) 0.8765(8) 0.26602(16) 0.0237(8) Uani 1 1 d .

loop_
_atom_site_aniso_label
_atom_site_aniso_U_11
_atom_site_aniso_U_22
_atom_site_aniso_U_33
_atom_site_aniso_U_23
_atom_site_aniso_U_13
_atom_site_aniso_U_12
F1 0.0440(14) 0.0418(13) 0.0194(11) -0.0040(9) 0.0034(10) -0.0050(10)
N1 0.0247(16) 0.0222(15) 0.0203(15) -0.0002(11) 0.0019(12) -0.0011(11)
C9 0.0204(17) 0.0221(15) 0.0207(17) -0.0022(13) 0.0007(13) -0.0005(12)
C8 0.0250(18) 0.0169(15) 0.0182(16) -0.0037(12) 0.0016(13) -0.0006(12)
C1 0.0249(18) 0.0193(16) 0.0189(17) 0.0002(12) 0.0011(14) 0.0017(13)
C6 0.0212(17) 0.0257(18) 0.0292(19) 0.0016(14) 0.0013(15) 0.0032(13)
C2 0.0234(17) 0.0184(16) 0.0211(17) 0.0026(12) 0.0019(14) 0.0049(13)
C5 0.0223(17) 0.0238(16) 0.0291(19) 0.0024(14) 0.0068(15) 0.0023(13)
C3 0.0206(17) 0.0237(17) 0.0247(18) -0.0001(13) -0.0010(14) 0.0011(13)
C7 0.0237(17) 0.0223(16) 0.0246(18) 0.0003(13) -0.0003(14) 0.0006(13)
C10 0.0263(18) 0.0195(16) 0.0207(16) 0.0003(13) -0.0019(14) 0.0007(13)
C4 0.0281(19) 0.0258(18) 0.0171(17) -0.0016(13) 0.0005(14) 0.0035(14)

loop_
_atom_type_symbol
_atom_type_description
_atom_type_scat_dispersion_real
_atom_type_scat_dispersion_imag
_atom_type_scat_source
C C 0.0033 0.0016 'International Tables Vol C Tables 4.2.6.8 and 6.1.1.4'
H H 0.0000 0.0000 'International Tables Vol C Tables 4.2.6.8 and 6.1.1.4'
F F 0.0171 0.0103 'International Tables Vol C Tables 4.2.6.8 and 6.1.1.4'
N N 0.0061 0.0033 'International Tables Vol C Tables 4.2.6.8 and 6.1.1.4'

loop_
_geom_angle_atom_site_label_1
_geom_angle_atom_site_label_2
_geom_angle_atom_site_label_3
_geom_angle
_geom_angle_site_symmetry_1
_geom_angle_site_symmetry_3
C1 N1 C2 117.2(3) . .
C8 C9 H9 120.1 . .
C10 C9 H9 120.1 . .
C10 C9 C8 119.8(3) . .
C9 C8 C1 121.9(3) . .
C9 C8 C10 119.7(3) . 3_566
C10 C8 C1 118.4(3) 3_566 .
N1 C1 C8 122.0(3) . .
N1 C1 H1 119.0 . .
C8 C1 H1 119.0 . .
C5 C6 H6 119.5 . .
C7 C6 H6 119.5 . .
C7 C6 C5 121.1(3) . .
N1 C2 C7 118.0(3) . .
C3 C2 N1 121.9(3) . .
C3 C2 C7 119.9(3) . .
C6 C5 H5 121.2 . .
C4 C5 C6 117.5(3) . .
C4 C5 H5 121.2 . .
C2 C3 H3 120.9 . .
C4 C3 C2 118.2(3) . .
C4 C3 H3 120.9 . .
C6 C7 C2 119.4(3) . .
C6 C7 H7 120.3 . .
C2 C7 H7 120.3 . .
C9 C10 C8 120.5(3) . 3_566
C9 C10 H10 119.8 . .
C8 C10 H10 119.8 3_566 .
F1 C4 C5 118.1(3) . .
F1 C4 C3 118.0(3) . .
C3 C4 C5 123.9(3) . .

loop_
_geom_bond_atom_site_label_1
_geom_bond_atom_site_label_2
_geom_bond_distance
_geom_bond_site_symmetry_2
F1 C4 1.365(4) .
N1 C1 1.279(4) .
N1 C2 1.409(4) .
C9 H9 0.9500 .
C9 C8 1.392(4) .
C9 C10 1.390(5) .
C8 C1 1.462(5) .
C8 C10 1.409(5) 3_566
C1 H1 0.9500 .
C6 H6 0.9500 .
C6 C5 1.403(5) .
C6 C7 1.380(5) .
C2 C3 1.397(5) .
C2 C7 1.415(5) .
C5 H5 0.9500 .
C5 C4 1.373(5) .
C3 H3 0.9500 .
C3 C4 1.372(5) .
C7 H7 0.9500 .
C10 C8 1.409(5) 3_566
C10 H10 0.9500 .

loop_
_geom_torsion_atom_site_label_1
_geom_torsion_atom_site_label_2
_geom_torsion_atom_site_label_3
_geom_torsion_atom_site_label_4
_geom_torsion
_geom_torsion_site_symmetry_1
_geom_torsion_site_symmetry_4
N1 C2 C3 C4 -177.1(3) . .
N1 C2 C7 C6 177.8(3) . .
C9 C8 C1 N1 -5.7(5) . .
C8 C9 C10 C8 0.7(5) . 3_566
C1 N1 C2 C3 -41.1(4) . .
C1 N1 C2 C7 143.0(3) . .
C6 C5 C4 F1 -178.5(3) . .
C6 C5 C4 C3 0.3(5) . .
C2 N1 C1 C8 175.2(3) . .
C2 C3 C4 F1 179.0(3) . .
C2 C3 C4 C5 0.2(5) . .
C5 C6 C7 C2 -1.3(5) . .
C3 C2 C7 C6 1.8(5) . .
C7 C6 C5 C4 0.2(5) . .
C7 C2 C3 C4 -1.3(5) . .
C10 C9 C8 C1 179.6(3) . .
C10 C9 C8 C10 -0.7(5) . 3_566
C10 C8 C1 N1 174.5(3) 3_566 .
